data_4037869
loop_
_publ_author_name
'Song, Xiang-Jia'
'Ren, Hong-Xia'
'Xiang, Min'
'Li, Chen-Yi'
'Tian, Fang'
'Wang, Li-Xin'

_publ_section_title
;
 Base Catalyzed Abnormal [3 + 2]-Cycloaddition between Isatin N,N'-Cyclic
 Azomethine Imine 1,3-Dipole and 3-Methyleneoxindole for the One-step
 Construction of Tetracyclic Bispirooxindoles.
;
_journal_name_full 'The Journal of organic chemistry'
_journal_paper_doi 10.1021/acs.joc.9b03050
_journal_year 2020
_chemical_formula_moiety 'C37 H30 Br Cl N4 O5'
_chemical_formula_sum 'C37 H30 Br Cl N4 O5'
_chemical_formula_weight 726.01
_space_group_crystal_system monoclinic
_space_group_IT_number 14
_space_group_name_Hall '-P 2ybc'
_space_group_name_H-M_alt 'P 1 21/c 1'
_atom_sites_solution_hydrogens mixed
_atom_sites_solution_primary heavy
_audit_creation_date 2019-05-23
_audit_creation_method
;
Olex2 1.2
(compiled 2018.05.29 svn.r3508 for OlexSys, GUI svn.r5506)
;
_cell_angle_alpha 90
_cell_angle_beta 105.505(4)
_cell_angle_gamma 90
_cell_formula_units_Z 4
_cell_length_a 15.7459(8)
_cell_length_b 10.4802(4)
_cell_length_c 20.5472(7)
_cell_measurement_reflns_used 4017
_cell_measurement_temperature 293(2)
_cell_measurement_theta_max 70.8810
_cell_measurement_theta_min 4.4490
_cell_volume 3267.3(2)
_computing_cell_refinement
;
CrysAlisPro, Agilent Technologies,
Version 1.171.37.35 (release 13-08-2014 CrysAlis171 .NET)
(compiled Aug 13 2014,18:06:01)
;
_computing_data_collection
;
CrysAlisPro, Agilent Technologies,
Version 1.171.37.35 (release 13-08-2014 CrysAlis171 .NET)
(compiled Aug 13 2014,18:06:01)
;
_computing_data_reduction
;
CrysAlisPro, Agilent Technologies,
Version 1.171.37.35 (release 13-08-2014 CrysAlis171 .NET)
(compiled Aug 13 2014,18:06:01)
;
_computing_molecular_graphics 'Olex2 (Dolomanov et al., 2009)'
_computing_publication_material 'Olex2 (Dolomanov et al., 2009)'
_computing_structure_refinement 'ShelXL (Sheldrick, 2015)'
_computing_structure_solution 'ShelXS (Sheldrick, 2008)'
_diffrn_ambient_temperature 293(2)
_diffrn_detector 'CCD plate'
_diffrn_detector_area_resol_mean 16.2312
_diffrn_detector_type Eos
_diffrn_measured_fraction_theta_full 0.997
_diffrn_measured_fraction_theta_max 0.997
_diffrn_measurement_details
;
#__ type_ start__ end____ width___ exp.time_
  1 omega  -47.00   29.00   1.0000    2.0000
omega____ theta____ kappa____ phi______ frames
    -      -33.5000   37.0000    0.0000 76

#__ type_ start__ end____ width___ exp.time_
  2 omega -101.00  -61.00   1.0000    2.0000
omega____ theta____ kappa____ phi______ frames
    -      -33.5000  -57.0000 -150.0000 40

#__ type_ start__ end____ width___ exp.time_
  3 omega   17.00   54.00   1.0000    2.0000
omega____ theta____ kappa____ phi______ frames
    -       36.4734  -57.0000  -30.0000 37

#__ type_ start__ end____ width___ exp.time_
  4 omega   58.00   87.00   1.0000    2.0000
omega____ theta____ kappa____ phi______ frames
    -       36.4734  178.0000  -90.0000 29

#__ type_ start__ end____ width___ exp.time_
  5 omega   44.00  101.00   1.0000    2.0000
omega____ theta____ kappa____ phi______ frames
    -       36.4734   77.0000   60.0000 57

#__ type_ start__ end____ width___ exp.time_
  6 omega   53.00  106.00   1.0000    2.0000
omega____ theta____ kappa____ phi______ frames
    -       36.4734   37.0000   30.0000 53

#__ type_ start__ end____ width___ exp.time_
  7 omega   81.00  106.00   1.0000    2.0000
omega____ theta____ kappa____ phi______ frames
    -       36.4734   77.0000   90.0000 25

#__ type_ start__ end____ width___ exp.time_
  8 omega  -32.00    1.00   1.0000    2.0000
omega____ theta____ kappa____ phi______ frames
    -       36.4734  -57.0000  -30.0000 33

#__ type_ start__ end____ width___ exp.time_
  9 omega   81.00  110.00   1.0000    2.0000
omega____ theta____ kappa____ phi______ frames
    -       36.4734  178.0000   90.0000 29

#__ type_ start__ end____ width___ exp.time_
 10 omega   57.00  108.00   1.0000    2.0000
omega____ theta____ kappa____ phi______ frames
    -       36.4734  178.0000 -180.0000 51

#__ type_ start__ end____ width___ exp.time_
 11 omega   38.00   65.00   1.0000    2.0000
omega____ theta____ kappa____ phi______ frames
    -       36.4734   77.0000   90.0000 27

#__ type_ start__ end____ width___ exp.time_
 12 omega   11.00   37.00   1.0000    2.0000
omega____ theta____ kappa____ phi______ frames
    -       36.4734   77.0000   60.0000 26

#__ type_ start__ end____ width___ exp.time_
 13 omega   38.00   99.00   1.0000    5.5000
omega____ theta____ kappa____ phi______ frames
    -      108.0000  -45.0000  -30.0000 61

#__ type_ start__ end____ width___ exp.time_
 14 omega   37.00   82.00   1.0000    5.5000
omega____ theta____ kappa____ phi______ frames
    -      108.0000  -30.0000  -90.0000 45

#__ type_ start__ end____ width___ exp.time_
 15 omega   78.00  114.00   1.0000    5.5000
omega____ theta____ kappa____ phi______ frames
    -      108.0000 -111.0000 -150.0000 36

#__ type_ start__ end____ width___ exp.time_
 16 omega   37.00   75.00   1.0000    5.5000
omega____ theta____ kappa____ phi______ frames
    -      108.0000  -30.0000 -180.0000 38

#__ type_ start__ end____ width___ exp.time_
 17 omega   63.00  108.00   1.0000    5.5000
omega____ theta____ kappa____ phi______ frames
    -      108.0000  -94.0000  -60.0000 45

#__ type_ start__ end____ width___ exp.time_
 18 omega  114.00  139.00   1.0000    5.5000
omega____ theta____ kappa____ phi______ frames
    -      108.0000  -15.0000  120.0000 25

#__ type_ start__ end____ width___ exp.time_
 19 omega   68.00   94.00   1.0000    5.5000
omega____ theta____ kappa____ phi______ frames
    -      108.0000  -15.0000  120.0000 26

#__ type_ start__ end____ width___ exp.time_
 20 omega   40.00   66.00   1.0000    5.5000
omega____ theta____ kappa____ phi______ frames
    -      108.0000  -15.0000  120.0000 26

#__ type_ start__ end____ width___ exp.time_
 21 omega  103.00  172.00   1.0000    5.5000
omega____ theta____ kappa____ phi______ frames
    -      108.0000   45.0000  -60.0000 69

#__ type_ start__ end____ width___ exp.time_
 22 omega   37.00   80.00   1.0000    5.5000
omega____ theta____ kappa____ phi______ frames
    -      108.0000  -30.0000   30.0000 43

#__ type_ start__ end____ width___ exp.time_
 23 omega   38.00   83.00   1.0000    5.5000
omega____ theta____ kappa____ phi______ frames
    -      108.0000  -30.0000  120.0000 45

#__ type_ start__ end____ width___ exp.time_
 24 omega   72.00  127.00   1.0000    5.5000
omega____ theta____ kappa____ phi______ frames
    -      108.0000  -77.0000   30.0000 55
;
_diffrn_measurement_device 'four-circle diffractometer'
_diffrn_measurement_device_type 'Xcalibur, Eos, Gemini'
_diffrn_measurement_method '\w scans'
_diffrn_orient_matrix_UB_11 0.0117806000
_diffrn_orient_matrix_UB_12 -0.0178559000
_diffrn_orient_matrix_UB_13 -0.0714787000
_diffrn_orient_matrix_UB_21 0.0999937000
_diffrn_orient_matrix_UB_22 -0.0163404000
_diffrn_orient_matrix_UB_23 0.0302568000
_diffrn_orient_matrix_UB_31 -0.0127036000
_diffrn_orient_matrix_UB_32 -0.1449389000
_diffrn_orient_matrix_UB_33 0.0053493000
_diffrn_radiation_monochromator graphite
_diffrn_radiation_probe x-ray
_diffrn_radiation_type CuK\a
_diffrn_radiation_wavelength 1.54184
_diffrn_reflns_av_R_equivalents 0.0341
_diffrn_reflns_av_unetI/netI 0.0443
_diffrn_reflns_Laue_measured_fraction_full 0.997
_diffrn_reflns_Laue_measured_fraction_max 0.997
_diffrn_reflns_limit_h_max 18
_diffrn_reflns_limit_h_min -18
_diffrn_reflns_limit_k_max 8
_diffrn_reflns_limit_k_min -12
_diffrn_reflns_limit_l_max 24
_diffrn_reflns_limit_l_min -23
_diffrn_reflns_number 13018
_diffrn_reflns_point_group_measured_fraction_full 0.997
_diffrn_reflns_point_group_measured_fraction_max 0.997
_diffrn_reflns_theta_full 67.116
_diffrn_reflns_theta_max 67.116
_diffrn_reflns_theta_min 4.466
_diffrn_source 'Enhance (Cu) X-ray Source'
_exptl_absorpt_coefficient_mu 2.889
_exptl_absorpt_correction_T_max 1.00000
_exptl_absorpt_correction_T_min 0.51947
_exptl_absorpt_correction_type multi-scan
_exptl_absorpt_process_details
;
CrysAlisPro, Agilent Technologies,
Version 1.171.37.35 (release 13-08-2014 CrysAlis171 .NET)
(compiled Aug 13 2014,18:06:01)
Empirical absorption correction using spherical harmonics,
 implemented in SCALE3 ABSPACK scaling algorithm.
;
_exptl_crystal_colour colourless
_exptl_crystal_colour_primary colourless
_exptl_crystal_density_diffrn 1.476
_exptl_crystal_description prism
_exptl_crystal_F_000 1488
_exptl_crystal_size_max 0.17
_exptl_crystal_size_mid 0.15
_exptl_crystal_size_min 0.11
_refine_diff_density_max 0.421
_refine_diff_density_min -0.469
_refine_diff_density_rms 0.056
_refine_ls_extinction_method none
_refine_ls_goodness_of_fit_ref 1.011
_refine_ls_hydrogen_treatment mixed
_refine_ls_matrix_type full
_refine_ls_number_parameters 438
_refine_ls_number_reflns 5837
_refine_ls_number_restraints 0
_refine_ls_restrained_S_all 1.011
_refine_ls_R_factor_all 0.0573
_refine_ls_R_factor_gt 0.0414
_refine_ls_shift/su_max 0.001
_refine_ls_shift/su_mean 0.000
_refine_ls_structure_factor_coef Fsqd
_refine_ls_weighting_details 'w=1/[\s^2^(Fo^2^)+(0.0484P)^2^+0.8651P] where P=(Fo^2^+2Fc^2^)/3'
_refine_ls_weighting_scheme calc
_refine_ls_wR_factor_gt 0.0992
_refine_ls_wR_factor_ref 0.1096
_reflns_Friedel_coverage 0.000
_reflns_number_gt 4546
_reflns_number_total 5837
_reflns_threshold_expression 'I > 2\s(I)'
_cod_data_source_file jo9b03050_si_002.cif
_cod_data_source_block 201905133
_cod_database_code 4037869
_shelx_shelxl_version_number 2014/7
_chemical_oxdiff_formula C20H20N4O4Cl1Br1
_shelx_space_group_comment
;
The symmetry employed for this shelxl refinement is uniquely defined
by the following loop, which should always be used as a source of
symmetry information in preference to the above space-group names.
They are only intended as comments.
;
_shelx_estimated_absorpt_t_max 0.742
_shelx_estimated_absorpt_t_min 0.639
_reflns_odcompleteness_completeness 99.71
_reflns_odcompleteness_iscentric 1
_reflns_odcompleteness_theta 66.97
_olex2_refinement_description
;
1. Fixed Uiso
 At 1.2 times of:
  All C(H) groups, All C(H,H) groups
 At 1.5 times of:
  All C(H,H,H) groups
2.a Ternary CH refined with riding coordinates:
 C33(H33), C34(H34)
2.b Secondary CH2 refined with riding coordinates:
 C9(H9A,H9B), C24(H24A,H24B), C32(H32A,H32B), C36(H36A,H36B)
2.c Aromatic/amide H refined with riding coordinates:
 C1(H1), C3(H3), C4(H4), C11(H11), C12(H12), C13(H13), C14(H14), C15(H15),
 C16(H16), C18(H18), C19(H19), C26(H26), C27(H27), C28(H28), C29(H29), C30(H30)
2.d Idealised Me refined as rotating group:
 C37(H37A,H37B,H37C)
;
_olex2_submission_special_instructions 'No special instructions were received'

loop_
_space_group_symop_operation_xyz
'x, y, z'
'-x, y+1/2, -z+1/2'
'-x, -y, -z'
'x, -y-1/2, z-1/2'

loop_
_atom_site_label
_atom_site_type_symbol
_atom_site_fract_x
_atom_site_fract_y
_atom_site_fract_z
_atom_site_U_iso_or_equiv
_atom_site_adp_type
_atom_site_occupancy
_atom_site_site_symmetry_order
_atom_site_calc_flag
_atom_site_refinement_flags_posn
Br1 Br 0.28720(3) 1.10206(3) 0.02297(2) 0.05590(13) Uani 1 1 d .
C1 C 0.19794(18) 1.0408(2) 0.12374(12) 0.0315(6) Uani 1 1 d .
H1 H 0.1669 0.9804 0.0934 0.038 Uiso 1 1 calc R
C2 C 0.2610(2) 1.1180(3) 0.10770(13) 0.0371(6) Uani 1 1 d .
C3 C 0.3071(2) 1.2091(3) 0.15126(14) 0.0419(7) Uani 1 1 d .
H3 H 0.3509 1.2562 0.1396 0.050 Uiso 1 1 calc R
C4 C 0.2883(2) 1.2309(3) 0.21280(14) 0.0409(7) Uani 1 1 d .
H4 H 0.3170 1.2946 0.2420 0.049 Uiso 1 1 calc R
C5 C 0.22580(18) 1.1550(3) 0.22873(12) 0.0317(6) Uani 1 1 d .
C6 C 0.18274(17) 1.0567(2) 0.18684(12) 0.0276(5) Uani 1 1 d .
C7 C 0.13041(16) 0.9802(2) 0.22561(11) 0.0265(5) Uani 1 1 d .
C8 C 0.13635(17) 1.0676(2) 0.28780(12) 0.0281(5) Uani 1 1 d .
C9 C 0.2122(2) 1.2687(3) 0.33455(14) 0.0397(7) Uani 1 1 d .
H9A H 0.1814 1.2541 0.3689 0.048 Uiso 1 1 calc R
H9B H 0.1877 1.3449 0.3098 0.048 Uiso 1 1 calc R
C10 C 0.3084(2) 1.2916(3) 0.36870(13) 0.0380(6) Uani 1 1 d .
C11 C 0.3644(2) 1.1935(4) 0.39622(17) 0.0567(9) Uani 1 1 d .
H11 H 0.3434 1.1101 0.3932 0.068 Uiso 1 1 calc R
C12 C 0.4520(3) 1.2184(5) 0.4285(2) 0.0787(13) Uani 1 1 d .
H12 H 0.4898 1.1516 0.4467 0.094 Uiso 1 1 calc R
C13 C 0.4832(3) 1.3413(5) 0.4338(2) 0.0753(12) Uani 1 1 d .
H13 H 0.5418 1.3577 0.4560 0.090 Uiso 1 1 calc R
C14 C 0.4284(3) 1.4391(4) 0.40650(19) 0.0641(10) Uani 1 1 d .
H14 H 0.4498 1.5223 0.4100 0.077 Uiso 1 1 calc R
C15 C 0.3408(2) 1.4153(3) 0.37342(15) 0.0481(8) Uani 1 1 d .
H15 H 0.3037 1.4824 0.3544 0.058 Uiso 1 1 calc R
C16 C 0.33855(19) 0.8830(3) 0.24864(14) 0.0392(6) Uani 1 1 d .
H16 H 0.3265 0.9048 0.2032 0.047 Uiso 1 1 calc R
C17 C 0.4247(2) 0.8825(4) 0.28985(16) 0.0516(8) Uani 1 1 d .
C18 C 0.4450(2) 0.8496(4) 0.35689(16) 0.0577(9) Uani 1 1 d .
H18 H 0.5033 0.8500 0.3829 0.069 Uiso 1 1 calc R
C19 C 0.3780(2) 0.8158(3) 0.38553(14) 0.0487(8) Uani 1 1 d .
H19 H 0.3904 0.7933 0.4309 0.058 Uiso 1 1 calc R
C20 C 0.29238(19) 0.8163(3) 0.34521(13) 0.0359(6) Uani 1 1 d .
C21 C 0.27221(18) 0.8503(3) 0.27710(12) 0.0316(6) Uani 1 1 d .
C22 C 0.17352(17) 0.8462(2) 0.24817(12) 0.0285(5) Uani 1 1 d .
C23 C 0.14274(18) 0.7899(2) 0.30830(13) 0.0315(6) Uani 1 1 d .
C24 C 0.2132(2) 0.7277(3) 0.42745(13) 0.0435(7) Uani 1 1 d .
H24A H 0.2499 0.6519 0.4348 0.052 Uiso 1 1 calc R
H24B H 0.1534 0.7012 0.4249 0.052 Uiso 1 1 calc R
C25 C 0.2446(2) 0.8157(3) 0.48726(13) 0.0374(6) Uani 1 1 d .
C26 C 0.2278(3) 0.9443(3) 0.48289(16) 0.0559(9) Uani 1 1 d .
H26 H 0.1974 0.9798 0.4418 0.067 Uiso 1 1 calc R
C27 C 0.2557(3) 1.0213(4) 0.53898(18) 0.0701(11) Uani 1 1 d .
H27 H 0.2442 1.1084 0.5354 0.084 Uiso 1 1 calc R
C28 C 0.3002(3) 0.9701(4) 0.60010(17) 0.0645(10) Uani 1 1 d .
H28 H 0.3191 1.0224 0.6378 0.077 Uiso 1 1 calc R
C29 C 0.3166(3) 0.8431(4) 0.60521(15) 0.0610(10) Uani 1 1 d .
H29 H 0.3466 0.8081 0.6466 0.073 Uiso 1 1 calc R
C30 C 0.2890(2) 0.7652(3) 0.54908(15) 0.0490(8) Uani 1 1 d .
H30 H 0.3003 0.6781 0.5531 0.059 Uiso 1 1 calc R
C31 C -0.03368(18) 0.9778(3) 0.07963(13) 0.0356(6) Uani 1 1 d .
C32 C 0.0008(2) 0.8418(3) 0.08343(13) 0.0385(6) Uani 1 1 d .
H32A H 0.0465 0.8340 0.0600 0.046 Uiso 1 1 calc R
H32B H -0.0463 0.7825 0.0636 0.046 Uiso 1 1 calc R
C33 C 0.03787(17) 0.8164(2) 0.15905(12) 0.0300(5) Uani 1 1 d .
H33 H -0.0015 0.7581 0.1743 0.036 Uiso 1 1 calc R
C34 C 0.13353(17) 0.7674(2) 0.18389(12) 0.0292(5) Uani 1 1 d .
H34 H 0.1645 0.7902 0.1500 0.035 Uiso 1 1 calc R
C35 C 0.14016(18) 0.6244(3) 0.19409(13) 0.0347(6) Uani 1 1 d .
C36 C 0.0864(2) 0.4265(3) 0.14485(17) 0.0484(8) Uani 1 1 d .
H36A H 0.0582 0.4016 0.1795 0.058 Uiso 1 1 calc R
H36B H 0.1454 0.3910 0.1563 0.058 Uiso 1 1 calc R
C37 C 0.0347(3) 0.3786(3) 0.07766(19) 0.0691(11) Uani 1 1 d .
H37A H 0.0626 0.4053 0.0437 0.104 Uiso 1 1 calc GR
H37B H -0.0240 0.4125 0.0674 0.104 Uiso 1 1 calc GR
H37C H 0.0323 0.2871 0.0786 0.104 Uiso 1 1 calc GR
Cl1 Cl 0.50821(6) 0.92713(15) 0.25321(5) 0.0908(4) Uani 1 1 d .
N1 N 0.19658(15) 1.1600(2) 0.28795(10) 0.0339(5) Uani 1 1 d .
N2 N 0.21493(16) 0.7848(2) 0.36297(10) 0.0360(5) Uani 1 1 d .
N3 N 0.03874(14) 0.9438(2) 0.19315(10) 0.0285(4) Uani 1 1 d .
N4 N -0.00457(15) 1.0300(2) 0.14156(11) 0.0344(5) Uani 1 1 d .
H4A H -0.029(2) 1.097(3) 0.1546(14) 0.032(8) Uiso 1 1 d .
O1 O 0.09593(13) 1.05310(19) 0.32988(9) 0.0387(4) Uani 1 1 d .
O2 O 0.06948(13) 0.75321(19) 0.30656(9) 0.0386(4) Uani 1 1 d .
O3 O -0.08040(15) 1.0323(2) 0.03053(10) 0.0503(6) Uani 1 1 d .
O4 O 0.18529(17) 0.5733(2) 0.24376(11) 0.0555(6) Uani 1 1 d .
O5 O 0.09012(14) 0.56518(18) 0.14058(10) 0.0398(5) Uani 1 1 d .

loop_
_atom_site_aniso_label
_atom_site_aniso_U_11
_atom_site_aniso_U_22
_atom_site_aniso_U_33
_atom_site_aniso_U_23
_atom_site_aniso_U_13
_atom_site_aniso_U_12
Br1 0.0880(3) 0.0500(2) 0.04213(18) -0.00439(14) 0.03893(18) -0.01441(19)
C1 0.0403(14) 0.0285(13) 0.0252(12) -0.0002(10) 0.0082(11) -0.0029(12)
C2 0.0547(17) 0.0344(14) 0.0267(12) 0.0036(11) 0.0190(12) 0.0009(13)
C3 0.0479(17) 0.0399(16) 0.0417(15) -0.0015(13) 0.0185(13) -0.0119(14)
C4 0.0493(17) 0.0375(15) 0.0370(14) -0.0053(12) 0.0132(13) -0.0145(14)
C5 0.0363(14) 0.0308(13) 0.0276(12) 0.0007(11) 0.0078(10) -0.0022(11)
C6 0.0304(13) 0.0250(12) 0.0261(11) 0.0019(10) 0.0053(10) -0.0002(10)
C7 0.0287(12) 0.0279(13) 0.0231(11) 0.0007(10) 0.0071(9) -0.0007(11)
C8 0.0326(13) 0.0261(12) 0.0243(11) 0.0024(10) 0.0054(10) 0.0034(11)
C9 0.0455(16) 0.0373(15) 0.0366(14) -0.0141(12) 0.0113(12) -0.0027(13)
C10 0.0465(16) 0.0414(16) 0.0259(12) -0.0091(11) 0.0097(11) -0.0063(13)
C11 0.062(2) 0.0484(19) 0.0543(19) -0.0056(16) 0.0056(16) -0.0010(17)
C12 0.059(2) 0.087(3) 0.075(3) -0.008(2) -0.009(2) 0.015(2)
C13 0.049(2) 0.100(3) 0.067(2) -0.023(2) -0.0002(18) -0.018(2)
C14 0.065(2) 0.067(2) 0.062(2) -0.0178(19) 0.0181(19) -0.024(2)
C15 0.057(2) 0.0476(18) 0.0401(15) -0.0108(13) 0.0142(14) -0.0091(16)
C16 0.0387(15) 0.0459(17) 0.0327(13) 0.0035(12) 0.0088(11) 0.0054(13)
C17 0.0326(15) 0.077(2) 0.0453(16) 0.0034(16) 0.0110(13) 0.0053(16)
C18 0.0324(15) 0.087(3) 0.0472(17) 0.0032(18) -0.0002(13) 0.0107(17)
C19 0.0470(18) 0.062(2) 0.0320(14) 0.0066(14) 0.0016(13) 0.0103(16)
C20 0.0434(16) 0.0321(14) 0.0313(13) 0.0012(11) 0.0085(11) 0.0033(12)
C21 0.0328(14) 0.0296(13) 0.0304(12) 0.0006(11) 0.0049(10) 0.0021(11)
C22 0.0327(13) 0.0254(12) 0.0272(12) 0.0025(10) 0.0079(10) 0.0002(11)
C23 0.0410(15) 0.0234(12) 0.0305(12) 0.0013(10) 0.0105(11) -0.0008(11)
C24 0.064(2) 0.0363(15) 0.0280(13) 0.0041(12) 0.0089(13) -0.0105(15)
C25 0.0448(16) 0.0407(16) 0.0277(12) 0.0015(12) 0.0119(11) -0.0068(13)
C26 0.075(2) 0.0458(18) 0.0392(16) 0.0016(14) 0.0028(16) 0.0058(18)
C27 0.104(3) 0.0409(19) 0.058(2) -0.0101(17) 0.010(2) 0.002(2)
C28 0.090(3) 0.058(2) 0.0411(17) -0.0143(16) 0.0088(18) -0.013(2)
C29 0.081(3) 0.064(2) 0.0309(15) 0.0053(15) 0.0012(15) -0.006(2)
C30 0.064(2) 0.0417(17) 0.0371(15) 0.0037(13) 0.0068(14) -0.0014(16)
C31 0.0323(14) 0.0418(15) 0.0305(13) -0.0014(12) 0.0046(11) 0.0059(12)
C32 0.0432(16) 0.0359(15) 0.0305(13) -0.0071(12) -0.0002(11) 0.0037(13)
C33 0.0293(13) 0.0284(13) 0.0302(12) -0.0018(10) 0.0045(10) -0.0009(11)
C34 0.0321(13) 0.0270(13) 0.0293(12) 0.0008(10) 0.0094(10) 0.0010(11)
C35 0.0387(15) 0.0315(14) 0.0342(13) -0.0003(11) 0.0102(12) 0.0025(12)
C36 0.0559(19) 0.0276(15) 0.0586(19) -0.0034(13) 0.0097(15) -0.0009(14)
C37 0.095(3) 0.044(2) 0.064(2) -0.0178(17) 0.013(2) -0.016(2)
Cl1 0.0338(4) 0.1689(13) 0.0721(6) 0.0248(7) 0.0181(4) 0.0033(6)
N1 0.0406(13) 0.0341(12) 0.0286(10) -0.0060(9) 0.0120(9) -0.0058(10)
N2 0.0430(13) 0.0372(13) 0.0264(10) 0.0037(9) 0.0069(9) -0.0030(11)
N3 0.0279(11) 0.0270(11) 0.0294(10) -0.0007(9) 0.0056(8) -0.0005(9)
N4 0.0362(12) 0.0323(12) 0.0319(11) -0.0023(10) 0.0039(9) 0.0082(10)
O1 0.0452(11) 0.0416(11) 0.0344(9) -0.0029(8) 0.0195(9) -0.0026(9)
O2 0.0427(11) 0.0370(11) 0.0378(10) 0.0054(8) 0.0137(8) -0.0073(9)
O3 0.0508(13) 0.0612(14) 0.0336(10) 0.0027(10) 0.0020(9) 0.0211(11)
O4 0.0753(17) 0.0332(11) 0.0452(12) 0.0051(9) -0.0062(11) 0.0065(11)
O5 0.0464(11) 0.0254(9) 0.0429(10) -0.0033(8) 0.0040(9) 0.0005(9)

loop_
_atom_type_symbol
_atom_type_description
_atom_type_scat_dispersion_real
_atom_type_scat_dispersion_imag
_atom_type_scat_source
C C 0.0181 0.0091 'International Tables Vol C Tables 4.2.6.8 and 6.1.1.4'
H H 0.0000 0.0000 'International Tables Vol C Tables 4.2.6.8 and 6.1.1.4'
Br Br -0.6763 1.2805 'International Tables Vol C Tables 4.2.6.8 and 6.1.1.4'
Cl Cl 0.3639 0.7018 'International Tables Vol C Tables 4.2.6.8 and 6.1.1.4'
N N 0.0311 0.0180 'International Tables Vol C Tables 4.2.6.8 and 6.1.1.4'
O O 0.0492 0.0322 'International Tables Vol C Tables 4.2.6.8 and 6.1.1.4'

loop_
_geom_angle_atom_site_label_1
_geom_angle_atom_site_label_2
_geom_angle_atom_site_label_3
_geom_angle
C2 C1 H1 121.2
C2 C1 C6 117.6(2)
C6 C1 H1 121.2
C1 C2 Br1 120.7(2)
C3 C2 Br1 116.8(2)
C3 C2 C1 122.5(2)
C2 C3 H3 120.0
C2 C3 C4 120.1(3)
C4 C3 H3 120.0
C3 C4 H4 121.2
C5 C4 C3 117.5(3)
C5 C4 H4 121.2
C4 C5 C6 122.8(2)
C4 C5 N1 127.2(2)
C6 C5 N1 110.0(2)
C1 C6 C5 119.2(2)
C1 C6 C7 132.7(2)
C5 C6 C7 108.0(2)
C6 C7 C8 101.42(19)
C6 C7 C22 111.9(2)
C8 C7 C22 110.91(19)
N3 C7 C6 120.2(2)
N3 C7 C8 111.2(2)
N3 C7 C22 101.31(19)
N1 C8 C7 108.1(2)
O1 C8 C7 125.8(2)
O1 C8 N1 126.0(2)
H9A C9 H9B 107.7
C10 C9 H9A 108.9
C10 C9 H9B 108.9
N1 C9 H9A 108.9
N1 C9 H9B 108.9
N1 C9 C10 113.6(2)
C11 C10 C9 121.7(3)
C11 C10 C15 119.2(3)
C15 C10 C9 119.0(3)
C10 C11 H11 119.9
C10 C11 C12 120.2(4)
C12 C11 H11 119.9
C11 C12 H12 119.9
C13 C12 C11 120.2(4)
C13 C12 H12 119.9
C12 C13 H13 120.0
C14 C13 C12 120.1(4)
C14 C13 H13 120.0
C13 C14 H14 119.9
C13 C14 C15 120.3(4)
C15 C14 H14 119.9
C10 C15 C14 120.0(3)
C10 C15 H15 120.0
C14 C15 H15 120.0
C17 C16 H16 121.0
C21 C16 H16 121.0
C21 C16 C17 118.0(3)
C16 C17 Cl1 117.4(2)
C18 C17 C16 122.6(3)
C18 C17 Cl1 120.0(2)
C17 C18 H18 120.3
C17 C18 C19 119.4(3)
C19 C18 H18 120.3
C18 C19 H19 120.8
C20 C19 C18 118.5(3)
C20 C19 H19 120.8
C19 C20 C21 121.8(3)
C19 C20 N2 128.3(3)
C21 C20 N2 109.9(2)
C16 C21 C20 119.8(3)
C16 C21 C22 131.4(2)
C20 C21 C22 108.8(2)
C21 C22 C7 114.1(2)
C21 C22 C23 101.8(2)
C21 C22 C34 119.6(2)
C23 C22 C7 111.7(2)
C34 C22 C7 100.38(19)
C34 C22 C23 109.5(2)
N2 C23 C22 107.4(2)
O2 C23 C22 126.5(2)
O2 C23 N2 126.1(2)
H24A C24 H24B 107.6
C25 C24 H24A 108.7
C25 C24 H24B 108.7
N2 C24 H24A 108.7
N2 C24 H24B 108.7
N2 C24 C25 114.0(2)
C26 C25 C24 122.1(3)
C26 C25 C30 118.5(3)
C30 C25 C24 119.3(3)
C25 C26 H26 119.7
C25 C26 C27 120.5(3)
C27 C26 H26 119.7
C26 C27 H27 119.8
C28 C27 C26 120.4(3)
C28 C27 H27 119.8
C27 C28 H28 120.2
C29 C28 C27 119.7(3)
C29 C28 H28 120.2
C28 C29 H29 119.9
C28 C29 C30 120.2(3)
C30 C29 H29 119.9
C25 C30 C29 120.6(3)
C25 C30 H30 119.7
C29 C30 H30 119.7
N4 C31 C32 107.8(2)
O3 C31 C32 127.6(3)
O3 C31 N4 124.6(3)
C31 C32 H32A 110.9
C31 C32 H32B 110.9
C31 C32 C33 104.4(2)
H32A C32 H32B 108.9
C33 C32 H32A 110.9
C33 C32 H32B 110.9
C32 C33 H33 109.4
C32 C33 C34 117.9(2)
C34 C33 H33 109.4
N3 C33 C32 105.8(2)
N3 C33 H33 109.4
N3 C33 C34 104.73(19)
C22 C34 C33 104.13(19)
C22 C34 H34 108.1
C33 C34 H34 108.1
C35 C34 C22 114.5(2)
C35 C34 C33 113.6(2)
C35 C34 H34 108.1
O4 C35 C34 124.2(3)
O4 C35 O5 125.6(3)
O5 C35 C34 110.2(2)
H36A C36 H36B 108.5
C37 C36 H36A 110.2
C37 C36 H36B 110.2
O5 C36 H36A 110.2
O5 C36 H36B 110.2
O5 C36 C37 107.5(3)
C36 C37 H37A 109.5
C36 C37 H37B 109.5
C36 C37 H37C 109.5
H37A C37 H37B 109.5
H37A C37 H37C 109.5
H37B C37 H37C 109.5
C5 N1 C9 123.7(2)
C8 N1 C5 111.1(2)
C8 N1 C9 123.5(2)
C20 N2 C24 124.1(2)
C23 N2 C20 111.5(2)
C23 N2 C24 123.2(2)
C7 N3 C33 109.08(19)
N4 N3 C7 113.02(19)
N4 N3 C33 105.89(18)
C31 N4 N3 114.9(2)
C31 N4 H4A 123.1(19)
N3 N4 H4A 116.3(19)
C35 O5 C36 116.2(2)

loop_
_geom_bond_atom_site_label_1
_geom_bond_atom_site_label_2
_geom_bond_distance
Br1 C2 1.901(2)
C1 H1 0.9300
C1 C2 1.388(4)
C1 C6 1.390(3)
C2 C3 1.376(4)
C3 H3 0.9300
C3 C4 1.393(4)
C4 H4 0.9300
C4 C5 1.371(4)
C5 C6 1.396(4)
C5 N1 1.412(3)
C6 C7 1.519(3)
C7 C8 1.555(3)
C7 C22 1.574(3)
C7 N3 1.469(3)
C8 N1 1.355(3)
C8 O1 1.212(3)
C9 H9A 0.9700
C9 H9B 0.9700
C9 C10 1.509(4)
C9 N1 1.466(3)
C10 C11 1.374(5)
C10 C15 1.387(4)
C11 H11 0.9300
C11 C12 1.387(5)
C12 H12 0.9300
C12 C13 1.372(6)
C13 H13 0.9300
C13 C14 1.361(6)
C14 H14 0.9300
C14 C15 1.389(5)
C15 H15 0.9300
C16 H16 0.9300
C16 C17 1.394(4)
C16 C21 1.370(4)
C17 C18 1.372(4)
C17 Cl1 1.744(3)
C18 H18 0.9300
C18 C19 1.385(5)
C19 H19 0.9300
C19 C20 1.381(4)
C20 C21 1.396(4)
C20 N2 1.403(4)
C21 C22 1.509(4)
C22 C23 1.559(3)
C22 C34 1.542(3)
C23 N2 1.369(3)
C23 O2 1.207(3)
C24 H24A 0.9700
C24 H24B 0.9700
C24 C25 1.510(4)
C24 N2 1.460(3)
C25 C26 1.372(4)
C25 C30 1.381(4)
C26 H26 0.9300
C26 C27 1.379(5)
C27 H27 0.9300
C27 C28 1.373(5)
C28 H28 0.9300
C28 C29 1.355(5)
C29 H29 0.9300
C29 C30 1.385(4)
C30 H30 0.9300
C31 C32 1.519(4)
C31 N4 1.348(3)
C31 O3 1.220(3)
C32 H32A 0.9700
C32 H32B 0.9700
C32 C33 1.530(3)
C33 H33 0.9800
C33 C34 1.543(3)
C33 N3 1.506(3)
C34 H34 0.9800
C34 C35 1.513(4)
C35 O4 1.202(3)
C35 O5 1.324(3)
C36 H36A 0.9700
C36 H36B 0.9700
C36 C37 1.490(5)
C36 O5 1.458(3)
C37 H37A 0.9600
C37 H37B 0.9600
C37 H37C 0.9600
N3 N4 1.420(3)
N4 H4A 0.88(3)

loop_
_geom_torsion_atom_site_label_1
_geom_torsion_atom_site_label_2
_geom_torsion_atom_site_label_3
_geom_torsion_atom_site_label_4
_geom_torsion
Br1 C2 C3 C4 176.6(2)
C1 C2 C3 C4 -3.2(5)
C1 C6 C7 C8 -173.6(3)
C1 C6 C7 C22 68.1(4)
C1 C6 C7 N3 -50.6(4)
C2 C1 C6 C5 4.9(4)
C2 C1 C6 C7 -169.9(3)
C2 C3 C4 C5 2.8(5)
C3 C4 C5 C6 1.5(5)
C3 C4 C5 N1 179.9(3)
C4 C5 C6 C1 -5.4(4)
C4 C5 C6 C7 170.6(3)
C4 C5 N1 C8 -177.8(3)
C4 C5 N1 C9 16.3(5)
C5 C6 C7 C8 11.1(3)
C5 C6 C7 C22 -107.2(2)
C5 C6 C7 N3 134.1(2)
C6 C1 C2 Br1 179.4(2)
C6 C1 C2 C3 -0.8(4)
C6 C5 N1 C8 0.8(3)
C6 C5 N1 C9 -165.1(2)
C6 C7 C8 N1 -10.7(3)
C6 C7 C8 O1 171.3(3)
C6 C7 C22 C21 44.2(3)
C6 C7 C22 C23 159.0(2)
C6 C7 C22 C34 -85.0(2)
C6 C7 N3 C33 89.9(3)
C6 C7 N3 N4 -27.6(3)
C7 C8 N1 C5 6.6(3)
C7 C8 N1 C9 172.5(2)
C7 C22 C23 N2 -114.3(2)
C7 C22 C23 O2 68.2(3)
C7 C22 C34 C33 -38.8(2)
C7 C22 C34 C35 -163.4(2)
C7 N3 N4 C31 119.8(2)
C8 C7 C22 C21 -68.3(3)
C8 C7 C22 C23 46.5(3)
C8 C7 C22 C34 162.5(2)
C8 C7 N3 C33 -151.9(2)
C8 C7 N3 N4 90.6(2)
C9 C10 C11 C12 -178.6(3)
C9 C10 C15 C14 178.0(3)
C10 C9 N1 C5 -64.1(4)
C10 C9 N1 C8 131.8(3)
C10 C11 C12 C13 0.7(6)
C11 C10 C15 C14 -0.9(5)
C11 C12 C13 C14 -0.9(7)
C12 C13 C14 C15 0.2(6)
C13 C14 C15 C10 0.7(5)
C15 C10 C11 C12 0.2(5)
C16 C17 C18 C19 -0.2(6)
C16 C21 C22 C7 -63.9(4)
C16 C21 C22 C23 175.6(3)
C16 C21 C22 C34 54.9(4)
C17 C16 C21 C20 -0.9(4)
C17 C16 C21 C22 177.2(3)
C17 C18 C19 C20 0.1(6)
C18 C19 C20 C21 -0.3(5)
C18 C19 C20 N2 179.4(3)
C19 C20 C21 C16 0.7(4)
C19 C20 C21 C22 -177.8(3)
C19 C20 N2 C23 -176.7(3)
C19 C20 N2 C24 -8.9(5)
C20 C21 C22 C7 114.3(2)
C20 C21 C22 C23 -6.2(3)
C20 C21 C22 C34 -126.9(2)
C21 C16 C17 C18 0.6(5)
C21 C16 C17 Cl1 -178.9(2)
C21 C20 N2 C23 3.1(3)
C21 C20 N2 C24 170.9(2)
C21 C22 C23 N2 7.9(3)
C21 C22 C23 O2 -169.6(3)
C21 C22 C34 C33 -164.4(2)
C21 C22 C34 C35 71.0(3)
C22 C7 C8 N1 108.3(2)
C22 C7 C8 O1 -69.7(3)
C22 C7 N3 C33 -34.0(2)
C22 C7 N3 N4 -151.52(19)
C22 C23 N2 C20 -7.0(3)
C22 C23 N2 C24 -175.0(2)
C22 C34 C35 O4 -12.5(4)
C22 C34 C35 O5 168.0(2)
C23 C22 C34 C33 78.9(2)
C23 C22 C34 C35 -45.7(3)
C24 C25 C26 C27 178.4(4)
C24 C25 C30 C29 -178.4(3)
C25 C24 N2 C20 68.4(4)
C25 C24 N2 C23 -125.2(3)
C25 C26 C27 C28 -0.3(7)
C26 C25 C30 C29 -0.7(5)
C26 C27 C28 C29 -0.2(7)
C27 C28 C29 C30 0.3(7)
C28 C29 C30 C25 0.2(6)
C30 C25 C26 C27 0.8(6)
C31 C32 C33 C34 -127.1(2)
C31 C32 C33 N3 -10.4(3)
C32 C31 N4 N3 -7.3(3)
C32 C33 C34 C22 136.3(2)
C32 C33 C34 C35 -98.5(3)
C32 C33 N3 C7 -115.3(2)
C32 C33 N3 N4 6.6(3)
C33 C34 C35 O4 -132.0(3)
C33 C34 C35 O5 48.6(3)
C33 N3 N4 C31 0.4(3)
C34 C22 C23 N2 135.5(2)
C34 C22 C23 O2 -42.1(3)
C34 C33 N3 C7 9.9(2)
C34 C33 N3 N4 131.8(2)
C34 C35 O5 C36 -176.9(2)
C37 C36 O5 C35 -174.3(3)
Cl1 C17 C18 C19 179.3(3)
N1 C5 C6 C1 175.9(2)
N1 C5 C6 C7 -8.1(3)
N1 C9 C10 C11 -45.6(4)
N1 C9 C10 C15 135.6(3)
N2 C20 C21 C16 -179.0(2)
N2 C20 C21 C22 2.5(3)
N2 C24 C25 C26 35.8(4)
N2 C24 C25 C30 -146.6(3)
N3 C7 C8 N1 -139.7(2)
N3 C7 C8 O1 42.3(3)
N3 C7 C22 C21 173.58(19)
N3 C7 C22 C23 -71.6(2)
N3 C7 C22 C34 44.3(2)
N3 C33 C34 C22 19.1(2)
N3 C33 C34 C35 144.3(2)
N4 C31 C32 C33 10.9(3)
O1 C8 N1 C5 -175.4(3)
O1 C8 N1 C9 -9.4(4)
O2 C23 N2 C20 170.5(3)
O2 C23 N2 C24 2.6(4)
O3 C31 C32 C33 -168.2(3)
O3 C31 N4 N3 171.8(3)
O4 C35 O5 C36 3.7(4)
